data_2202323
loop_
_publ_author_name
'Zarychta, Bartosz'
'Zaleski, Jacek'
'Gawdzik, Barbara'
'Iwanek, Waldemar'

_publ_section_title
;
 Diisopropyl [(2-hydroxy-1-naphthyl)methyl]phosphonate
;
_journal_issue 7
_journal_name_full 'Acta Crystallographica Section E'
_journal_page_first o1055
_journal_page_last o1057
_journal_paper_doi 10.1107/S160053680301393X
_journal_volume 59
_journal_year 2003
_chemical_formula_moiety 'C17 H23 P1 O4'
_chemical_formula_sum 'C17 H23 O4 P'
_chemical_formula_weight 322.32
_chemical_name_common Diisopropyl(2-hydroxy-1-naphthyl)methylphosphonate
_chemical_name_systematic
;
 ?
;
_space_group_IT_number 4
_symmetry_cell_setting monoclinic
_symmetry_space_group_name_Hall 'P 2yb'
_symmetry_space_group_name_H-M 'P 1 21 1'
_atom_sites_solution_hydrogens geom
_atom_sites_solution_primary direct
_atom_sites_solution_secondary difmap
_audit_creation_method SHELXL-97
_cell_angle_alpha 90.00
_cell_angle_beta 118.210(10)
_cell_angle_gamma 90.00
_cell_formula_units_Z 4
_cell_length_a 9.1660(10)
_cell_length_b 22.484(2)
_cell_length_c 9.5790(10)
_cell_measurement_reflns_used 6056
_cell_measurement_temperature 293(2)
_cell_measurement_theta_max 24.99
_cell_measurement_theta_min 3.64
_cell_volume 1739.6(3)
_computing_cell_refinement 'CrysAlisRED (Oxford Diffraction, 2002)'
_computing_data_collection 'CrysAlisCCD (Oxford Diffraction, 2002)'
_computing_data_reduction CrysAlisRED
_computing_molecular_graphics 'SHELXTL (Sheldrick, 1990)'
_computing_publication_material SHELXL9
_computing_structure_refinement 'SHELXL97 (Sheldrick, 1997)'
_computing_structure_solution 'SHELXS97 (Sheldrick, 1997)'
_diffrn_ambient_temperature 293(2)
_diffrn_detector_area_resol_mean '1024 x 1024 with blocks 2 x 2'
_diffrn_measured_fraction_theta_full 0.996
_diffrn_measured_fraction_theta_max 0.996
_diffrn_measurement_device_type Xcalibur
_diffrn_measurement_method \w--scan
_diffrn_radiation_monochromator graphite
_diffrn_radiation_source 'fine-focus sealed tube'
_diffrn_radiation_type MoK\a
_diffrn_radiation_wavelength 0.71073
_diffrn_reflns_av_R_equivalents 0.0286
_diffrn_reflns_av_sigmaI/netI 0.0524
_diffrn_reflns_limit_h_max 10
_diffrn_reflns_limit_h_min -10
_diffrn_reflns_limit_k_max 26
_diffrn_reflns_limit_k_min -26
_diffrn_reflns_limit_l_max 6
_diffrn_reflns_limit_l_min -11
_diffrn_reflns_number 10929
_diffrn_reflns_theta_full 24.99
_diffrn_reflns_theta_max 24.99
_diffrn_reflns_theta_min 3.64
_diffrn_standards_decay_% 0
_diffrn_standards_interval_count 0
_diffrn_standards_interval_time 0
_diffrn_standards_number 0
_exptl_absorpt_coefficient_mu 0.172
_exptl_absorpt_correction_T_max 0.979
_exptl_absorpt_correction_T_min 0.966
_exptl_absorpt_correction_type multi-scan
_exptl_absorpt_process_details '(SADABS; Sheldrick, 1996)'
_exptl_crystal_colour colourless
_exptl_crystal_density_diffrn 1.231
_exptl_crystal_density_method 'not measured'
_exptl_crystal_description irregular
_exptl_crystal_F_000 688
_exptl_crystal_size_max 0.2
_exptl_crystal_size_mid 0.15
_exptl_crystal_size_min 0.1
_refine_diff_density_max 0.146
_refine_diff_density_min -0.213
_refine_ls_abs_structure_details 'Flack H D (1983), Acta Cryst. A39, 876-881'
_refine_ls_abs_structure_Flack 0.00(8)
_refine_ls_extinction_method none
_refine_ls_goodness_of_fit_ref 0.995
_refine_ls_hydrogen_treatment mixed
_refine_ls_matrix_type full
_refine_ls_number_parameters 463
_refine_ls_number_reflns 6056
_refine_ls_number_restraints 1
_refine_ls_restrained_S_all 0.995
_refine_ls_R_factor_all 0.0605
_refine_ls_R_factor_gt 0.0428
_refine_ls_shift/su_max 0.000
_refine_ls_shift/su_mean 0.000
_refine_ls_structure_factor_coef Fsqd
_refine_ls_weighting_details 'calc w = 1/[\s^2^(Fo^2^)+(0.0387P)^2^] where P = (Fo^2^+2Fc^2^)/3'
_refine_ls_weighting_scheme calc
_refine_ls_wR_factor_gt 0.0783
_refine_ls_wR_factor_ref 0.0842
_reflns_number_gt 4614
_reflns_number_total 6056
_reflns_threshold_expression I>2\s(I)
_cod_data_source_file bt6291.cif
_cod_data_source_block II
_cod_original_cell_volume 1739.7(3)
_cod_original_sg_symbol_H-M 'P 21'
_cod_original_formula_sum 'C17 H23 P1 O4'
_cod_database_code 2202323
_cod_database_fobs_code 2202323

loop_
_symmetry_equiv_pos_as_xyz
'x, y, z'
'-x, y+1/2, -z'

loop_
_atom_site_label
_atom_site_fract_x
_atom_site_fract_y
_atom_site_fract_z
_atom_site_U_iso_or_equiv
_atom_site_adp_type
_atom_site_calc_flag
_atom_site_refinement_flags
_atom_site_occupancy
_atom_site_disorder_assembly
_atom_site_disorder_group
_atom_site_type_symbol
P1 0.80393(9) 0.27391(3) 0.14087(8) 0.0365(2) Uani d . 1 . . P
O1 0.9884(2) 0.25154(8) 0.2243(2) 0.0418(5) Uani d . 1 . . O
O2 0.7106(3) 0.23366(10) -0.0097(2) 0.0470(6) Uani d . 1 . . O
O3 0.7897(3) 0.33771(9) 0.1070(2) 0.0484(6) Uani d . 1 . . O
O4 0.5684(3) 0.34736(10) 0.2986(3) 0.0542(6) Uani d . 1 . . O
H4A 0.536(5) 0.3790(18) 0.310(4) 0.081 Uiso d . 1 . . H
C1 0.7926(4) 0.28200(14) 0.4204(3) 0.0388(8) Uani d . 1 . . C
C2 0.7139(4) 0.33292(14) 0.4252(4) 0.0437(8) Uani d . 1 . . C
C3 0.7848(6) 0.36989(16) 0.5611(5) 0.0603(11) Uani d . 1 . . C
H3A 0.725(5) 0.4000(17) 0.560(4) 0.072 Uiso d . 1 . . H
C4 0.9293(6) 0.35468(17) 0.6876(5) 0.0637(11) Uani d . 1 . . C
H4B 0.979(4) 0.3796(16) 0.773(4) 0.076 Uiso d . 1 . . H
C5 1.1619(6) 0.2850(2) 0.8213(5) 0.0690(13) Uani d . 1 . . C
H5A 1.193(5) 0.3134(17) 0.898(4) 0.083 Uiso d . 1 . . H
C6 1.2397(6) 0.2341(2) 0.8239(5) 0.0782(13) Uani d . 1 . . C
H6A 1.345(5) 0.2200(18) 0.908(5) 0.094 Uiso d . 1 . . H
C7 1.1688(5) 0.1961(2) 0.6913(5) 0.0659(11) Uani d . 1 . . C
H7A 1.225(5) 0.1610(17) 0.691(4) 0.079 Uiso d . 1 . . H
C8 1.0269(5) 0.21071(16) 0.5624(4) 0.0501(9) Uani d . 1 . . C
H8A 0.979(4) 0.1866(15) 0.478(4) 0.060 Uiso d . 1 . . H
C9 0.9425(4) 0.26435(13) 0.5546(3) 0.0393(8) Uani d . 1 . . C
C10 1.0125(4) 0.30172(16) 0.6900(4) 0.0495(9) Uani d . 1 . . C
C11 0.7212(4) 0.24748(15) 0.2663(4) 0.0383(8) Uani d . 1 . . C
H11A 0.753(3) 0.2025(14) 0.286(3) 0.046 Uiso d . 1 . . H
H11B 0.608(4) 0.2560(13) 0.209(3) 0.046 Uiso d . 1 . . H
C12 1.1294(4) 0.28735(16) 0.2418(4) 0.0478(9) Uani d . 1 . . C
H12A 1.096(4) 0.3118(14) 0.146(4) 0.057 Uiso d . 1 . . H
C13 1.1815(5) 0.32914(17) 0.3803(4) 0.0665(11) Uani d . 1 . . C
H13A 1.0909 0.3550 0.3626 0.100 Uiso calc R 1 . . H
H13B 1.2740 0.3525 0.3913 0.100 Uiso calc R 1 . . H
H13C 1.2128 0.3066 0.4754 0.100 Uiso calc R 1 . . H
C14 1.2607(4) 0.24318(18) 0.2635(5) 0.0728(12) Uani d . 1 . . C
H14A 1.2321 0.2241 0.1642 0.109 Uiso calc R 1 . . H
H14B 1.2694 0.2138 0.3398 0.109 Uiso calc R 1 . . H
H14C 1.3649 0.2633 0.3004 0.109 Uiso calc R 1 . . H
C15 0.7457(4) 0.24166(17) -0.1441(4) 0.0492(9) Uani d . 1 . . C
H15A 0.825(4) 0.2787(15) -0.125(3) 0.059 Uiso d . 1 . . H
C16 0.8368(6) 0.18832(18) -0.1534(5) 0.0763(13) Uani d . 1 . . C
H16A 0.9331 0.1821 -0.0529 0.114 Uiso calc R 1 . . H
H16B 0.8701 0.1943 -0.2335 0.114 Uiso calc R 1 . . H
H16C 0.7660 0.1541 -0.1797 0.114 Uiso calc R 1 . . H
C17 0.5847(5) 0.2523(3) -0.2885(4) 0.0993(18) Uani d . 1 . . C
H17A 0.5304 0.2858 -0.2714 0.149 Uiso calc R 1 . . H
H17B 0.5159 0.2177 -0.3104 0.149 Uiso calc R 1 . . H
H17C 0.6041 0.2601 -0.3769 0.149 Uiso calc R 1 . . H
P1' 0.56977(10) 0.01555(4) 0.70498(9) 0.0395(2) Uani d . 1 . . P
O1' 0.7551(2) 0.03493(8) 0.7918(2) 0.0422(5) Uani d . 1 . . O
O2' 0.4823(3) 0.05866(10) 0.5598(2) 0.0509(6) Uani d . 1 . . O
O3' 0.5477(3) -0.04770(9) 0.6633(3) 0.0532(6) Uani d . 1 . . O
O4' 0.3312(3) -0.05856(10) 0.8586(3) 0.0516(6) Uani d . 1 . . O
H4C 0.303(4) -0.0958(17) 0.866(4) 0.077 Uiso d . 1 . . H
C1' 0.5581(4) 0.00600(13) 0.9840(3) 0.0367(7) Uani d . 1 . . C
C2' 0.4760(4) -0.04524(14) 0.9877(4) 0.0416(8) Uani d . 1 . . C
C3' 0.5416(5) -0.08186(15) 1.1223(4) 0.0539(9) Uani d . 1 . . C
H3B 0.479(4) -0.1194(16) 1.122(4) 0.065 Uiso d . 1 . . H
C4' 0.6855(5) -0.06769(15) 1.2494(5) 0.0580(10) Uani d . 1 . . C
H4D 0.714(4) -0.0938(16) 1.333(4) 0.070 Uiso d . 1 . . H
C5' 0.9258(5) -0.00020(18) 1.3880(4) 0.0625(11) Uani d . 1 . . C
H5B 0.970(4) -0.0336(17) 1.480(4) 0.075 Uiso d . 1 . . H
C6' 1.0070(5) 0.0504(2) 1.3888(5) 0.0683(12) Uani d . 1 . . C
H6B 1.114(5) 0.0600(16) 1.483(4) 0.082 Uiso d . 1 . . H
C7' 0.9401(5) 0.08862(19) 1.2575(5) 0.0601(10) Uani d . 1 . . C
H7B 1.003(4) 0.1274(17) 1.273(4) 0.072 Uiso d . 1 . . H
C8' 0.7954(5) 0.07504(16) 1.1284(4) 0.0480(9) Uani d . 1 . . C
H8B 0.753(4) 0.1001(14) 1.038(4) 0.058 Uiso d . 1 . . H
C9' 0.7066(4) 0.02249(13) 1.1199(3) 0.0401(7) Uani d . 1 . . C
C10' 0.7731(4) -0.01565(15) 1.2538(4) 0.0501(9) Uani d . 1 . . C
C11' 0.4885(4) 0.04128(15) 0.8316(4) 0.0428(8) Uani d . 1 . . C
H11C 0.369(4) 0.0387(13) 0.769(3) 0.051 Uiso d . 1 . . H
H11D 0.514(4) 0.0833(14) 0.846(3) 0.051 Uiso d . 1 . . H
C12' 0.8955(4) -0.00166(15) 0.8077(4) 0.0472(9) Uani d . 1 . . C
H12B 0.851(4) -0.0226(15) 0.703(4) 0.057 Uiso d . 1 . . H
C13' 0.9469(5) -0.04302(17) 0.9461(4) 0.0683(11) Uani d . 1 . . C
H13D 0.8546 -0.0675 0.9307 0.102 Uiso calc R 1 . . H
H13E 0.9830 -0.0202 1.0415 0.102 Uiso calc R 1 . . H
H13F 1.0360 -0.0678 0.9545 0.102 Uiso calc R 1 . . H
C14' 1.0271(4) 0.04136(19) 0.8246(5) 0.0753(13) Uani d . 1 . . C
H14D 0.9811 0.0702 0.7410 0.113 Uiso calc R 1 . . H
H14E 1.1152 0.0203 0.8187 0.113 Uiso calc R 1 . . H
H14F 1.0696 0.0612 0.9251 0.113 Uiso calc R 1 . . H
C15' 0.5190(4) 0.05305(17) 0.4257(4) 0.0504(9) Uani d . 1 . . C
H15B 0.591(4) 0.0156(16) 0.450(3) 0.061 Uiso d . 1 . . H
C16' 0.5995(6) 0.10896(19) 0.4154(5) 0.0832(13) Uani d . 1 . . C
H16D 0.7065 0.1124 0.5067 0.125 Uiso calc R 1 . . H
H16E 0.5322 0.1423 0.4116 0.125 Uiso calc R 1 . . H
H16F 0.6117 0.1084 0.3213 0.125 Uiso calc R 1 . . H
C17' 0.3609(5) 0.0393(3) 0.2821(4) 0.1032(19) Uani d . 1 . . C
H17D 0.3190 0.0019 0.2960 0.155 Uiso calc R 1 . . H
H17E 0.3797 0.0371 0.1918 0.155 Uiso calc R 1 . . H
H17F 0.2817 0.0700 0.2656 0.155 Uiso calc R 1 . . H

loop_
_atom_site_aniso_label
_atom_site_aniso_U_11
_atom_site_aniso_U_22
_atom_site_aniso_U_33
_atom_site_aniso_U_12
_atom_site_aniso_U_13
_atom_site_aniso_U_23
P1 0.0398(5) 0.0371(5) 0.0376(4) 0.0010(4) 0.0225(4) -0.0007(4)
O1 0.0382(13) 0.0395(12) 0.0507(12) -0.0007(10) 0.0236(11) 0.0036(10)
O2 0.0520(15) 0.0602(15) 0.0349(11) -0.0159(11) 0.0256(11) -0.0099(11)
O3 0.0590(15) 0.0397(13) 0.0590(13) 0.0098(11) 0.0383(12) 0.0087(11)
O4 0.0582(16) 0.0465(15) 0.0632(15) 0.0094(13) 0.0331(14) 0.0029(13)
C1 0.048(2) 0.0382(19) 0.0422(17) -0.0066(16) 0.0315(17) -0.0040(15)
C2 0.057(2) 0.0370(19) 0.051(2) -0.0039(17) 0.0374(19) -0.0023(17)
C3 0.080(3) 0.045(2) 0.074(3) -0.002(2) 0.052(3) -0.008(2)
C4 0.092(3) 0.053(2) 0.054(2) -0.017(2) 0.041(3) -0.0183(19)
C5 0.076(3) 0.080(4) 0.051(2) -0.015(3) 0.030(2) -0.006(2)
C6 0.065(3) 0.102(4) 0.057(3) -0.002(3) 0.020(2) 0.010(3)
C7 0.065(3) 0.074(3) 0.060(3) 0.010(2) 0.031(2) 0.010(2)
C8 0.063(3) 0.048(2) 0.045(2) 0.0014(19) 0.030(2) 0.0043(17)
C9 0.053(2) 0.0389(19) 0.0372(17) -0.0082(16) 0.0308(16) -0.0022(14)
C10 0.061(2) 0.053(2) 0.0414(19) -0.0158(18) 0.0296(19) -0.0045(17)
C11 0.042(2) 0.0419(19) 0.0392(18) -0.0036(16) 0.0263(17) -0.0010(15)
C12 0.0376(19) 0.062(3) 0.0469(19) -0.0060(16) 0.0226(16) 0.0022(17)
C13 0.062(3) 0.064(3) 0.068(2) -0.018(2) 0.026(2) -0.015(2)
C14 0.049(2) 0.082(3) 0.095(3) 0.004(2) 0.039(2) -0.005(2)
C15 0.061(2) 0.059(2) 0.0376(18) -0.0126(19) 0.0316(19) -0.0053(17)
C16 0.119(4) 0.066(3) 0.075(3) -0.008(3) 0.072(3) -0.011(2)
C17 0.085(4) 0.165(6) 0.044(2) 0.007(3) 0.027(3) 0.012(3)
P1' 0.0437(5) 0.0398(5) 0.0415(4) -0.0010(4) 0.0255(4) 0.0017(4)
O1' 0.0352(12) 0.0419(12) 0.0526(12) 0.0021(9) 0.0233(10) -0.0016(10)
O2' 0.0556(15) 0.0656(15) 0.0410(12) 0.0111(12) 0.0306(12) 0.0136(11)
O3' 0.0686(16) 0.0409(14) 0.0655(14) -0.0110(11) 0.0444(13) -0.0085(11)
O4' 0.0523(15) 0.0434(14) 0.0657(15) -0.0048(12) 0.0333(13) 0.0009(12)
C1' 0.0452(19) 0.0345(18) 0.0428(17) 0.0045(15) 0.0311(16) 0.0001(15)
C2' 0.050(2) 0.0414(19) 0.0447(19) 0.0017(16) 0.0311(18) -0.0013(16)
C3' 0.075(3) 0.038(2) 0.058(2) -0.0026(19) 0.039(2) 0.0072(18)
C4' 0.084(3) 0.041(2) 0.053(2) 0.006(2) 0.036(2) 0.0122(18)
C5' 0.074(3) 0.067(3) 0.043(2) 0.011(2) 0.025(2) -0.0022(19)
C6' 0.060(3) 0.086(3) 0.055(3) -0.007(2) 0.023(2) -0.024(3)
C7' 0.069(3) 0.064(3) 0.059(3) -0.014(2) 0.039(2) -0.015(2)
C8' 0.062(3) 0.047(2) 0.045(2) -0.0064(19) 0.033(2) -0.0046(17)
C9' 0.054(2) 0.0360(18) 0.0415(17) 0.0021(17) 0.0322(16) -0.0039(15)
C10' 0.064(2) 0.050(2) 0.0435(19) 0.0081(19) 0.0314(19) 0.0021(17)
C11' 0.048(2) 0.0406(19) 0.046(2) 0.0042(16) 0.0274(18) 0.0064(16)
C12' 0.053(2) 0.047(2) 0.050(2) 0.0112(16) 0.0307(18) -0.0005(16)
C13' 0.071(3) 0.061(3) 0.072(3) 0.021(2) 0.034(2) 0.015(2)
C14' 0.045(2) 0.092(3) 0.097(3) 0.011(2) 0.040(2) 0.017(3)
C15' 0.056(2) 0.063(2) 0.0446(19) 0.0057(19) 0.0336(19) 0.0044(17)
C16' 0.113(4) 0.079(3) 0.087(3) -0.011(3) 0.072(3) 0.006(2)
C17' 0.079(3) 0.181(6) 0.046(2) -0.018(3) 0.026(2) -0.013(3)

loop_
_atom_type_symbol
_atom_type_description
_atom_type_scat_dispersion_real
_atom_type_scat_dispersion_imag
_atom_type_scat_source
C C 0.0033 0.0016 'International Tables Vol C Tables 4.2.6.8 and 6.1.1.4'
H H 0.0000 0.0000 'International Tables Vol C Tables 4.2.6.8 and 6.1.1.4'
O O 0.0106 0.0060 'International Tables Vol C Tables 4.2.6.8 and 6.1.1.4'
P P 0.1023 0.0942 'International Tables Vol C Tables 4.2.6.8 and 6.1.1.4'

loop_
_geom_angle_atom_site_label_1
_geom_angle_atom_site_label_2
_geom_angle_atom_site_label_3
_geom_angle
_geom_angle_publ_flag
O3 P1 O2 114.13(12) ?
O3 P1 O1 112.83(12) ?
O2 P1 O1 105.69(12) ?
O3 P1 C11 116.80(14) ?
O2 P1 C11 101.78(13) ?
O1 P1 C11 104.28(14) ?
C12 O1 P1 124.15(19) ?
C15 O2 P1 118.8(2) ?
C2 O4 H4A 111(3) ?
C2 C1 C9 120.2(3) ?
C2 C1 C11 118.1(3) ?
C9 C1 C11 121.7(3) ?
O4 C2 C1 119.0(3) ?
O4 C2 C3 120.8(3) ?
C1 C2 C3 120.2(3) ?
C4 C3 C2 120.3(4) ?
C4 C3 H3A 124(3) ?
C2 C3 H3A 115(3) ?
C3 C4 C10 121.5(4) ?
C3 C4 H4B 120(2) ?
C10 C4 H4B 118(2) ?
C6 C5 C10 122.0(4) ?
C6 C5 H5A 128(3) ?
C10 C5 H5A 110(2) ?
C5 C6 C7 119.1(4) ?
C5 C6 H6A 127(2) ?
C7 C6 H6A 114(2) ?
C8 C7 C6 120.8(4) ?
C8 C7 H7A 120(2) ?
C6 C7 H7A 119(2) ?
C7 C8 C9 121.6(4) ?
C7 C8 H8A 122(2) ?
C9 C8 H8A 116(2) ?
C8 C9 C10 117.2(3) ?
C8 C9 C1 123.7(3) ?
C10 C9 C1 119.1(3) ?
C4 C10 C5 122.2(4) ?
C4 C10 C9 118.6(3) ?
C5 C10 C9 119.2(3) ?
C1 C11 P1 110.9(2) ?
C1 C11 H11A 111.5(16) ?
P1 C11 H11A 105.6(16) ?
C1 C11 H11B 108.4(18) ?
P1 C11 H11B 103.9(17) ?
H11A C11 H11B 116(2) ?
O1 C12 C14 105.0(3) ?
O1 C12 C13 109.8(3) ?
C14 C12 C13 113.1(3) y
O1 C12 H12A 109.6(18) ?
C14 C12 H12A 111.9(18) ?
C13 C12 H12A 107.4(19) ?
C12 C13 H13A 109.5 ?
C12 C13 H13B 109.5 ?
H13A C13 H13B 109.5 ?
C12 C13 H13C 109.5 ?
H13A C13 H13C 109.5 ?
H13B C13 H13C 109.5 ?
C12 C14 H14A 109.5 ?
C12 C14 H14B 109.5 ?
H14A C14 H14B 109.5 ?
C12 C14 H14C 109.5 ?
H14A C14 H14C 109.5 ?
H14B C14 H14C 109.5 ?
O2 C15 C16 108.3(3) ?
O2 C15 C17 107.5(3) ?
C16 C15 C17 114.3(3) ?
O2 C15 H15A 111.0(16) ?
C16 C15 H15A 106.4(17) ?
C17 C15 H15A 109.5(17) ?
C15 C16 H16A 109.5 ?
C15 C16 H16B 109.5 ?
H16A C16 H16B 109.5 ?
C15 C16 H16C 109.5 ?
H16A C16 H16C 109.5 ?
H16B C16 H16C 109.5 ?
C15 C17 H17A 109.5 ?
C15 C17 H17B 109.5 ?
H17A C17 H17B 109.5 ?
C15 C17 H17C 109.5 ?
H17A C17 H17C 109.5 ?
H17B C17 H17C 109.5 ?
O3' P1' O1' 113.07(13) ?
O3' P1' O2' 114.29(13) ?
O1' P1' O2' 105.75(12) ?
O3' P1' C11' 116.71(15) ?
O1' P1' C11' 104.21(14) ?
O2' P1' C11' 101.44(14) ?
C12' O1' P1' 125.27(19) ?
C15' O2' P1' 119.1(2) ?
C2' O4' H4C 109(2) ?
C2' C1' C9' 119.4(3) ?
C2' C1' C11' 118.3(3) ?
C9' C1' C11' 122.2(3) ?
O4' C2' C1' 118.1(3) ?
O4' C2' C3' 121.3(3) ?
C1' C2' C3' 120.6(3) ?
C4' C3' C2' 120.3(3) ?
C4' C3' H3B 120.7(19) ?
C2' C3' H3B 119.0(19) ?
C3' C4' C10' 121.7(3) ?
C3' C4' H4D 113(2) ?
C10' C4' H4D 125(2) ?
C6' C5' C10' 120.8(4) ?
C6' C5' H5B 125.9(19) ?
C10' C5' H5B 113.2(19) ?
C5' C6' C7' 120.1(4) ?
C5' C6' H6B 119(2) ?
C7' C6' H6B 120(2) ?
C8' C7' C6' 120.4(4) ?
C8' C7' H7B 125(2) ?
C6' C7' H7B 115(2) ?
C7' C8' C9' 122.0(4) ?
C7' C8' H8B 120(2) ?
C9' C8' H8B 118(2) ?
C8' C9' C10' 117.6(3) ?
C8' C9' C1' 123.2(3) ?
C10' C9' C1' 119.2(3) ?
C4' C10' C9' 118.7(3) ?
C4' C10' C5' 122.2(3) ?
C9' C10' C5' 119.2(3) ?
C1' C11' P1' 111.3(2) ?
C1' C11' H11C 113.8(18) ?
P1' C11' H11C 105.6(18) ?
C1' C11' H11D 114.3(18) ?
P1' C11' H11D 104.9(18) ?
H11C C11' H11D 106(3) ?
O1' C12' C14' 105.7(3) ?
O1' C12' C13' 109.3(3) ?
C14' C12' C13' 113.9(3) y
O1' C12' H12B 103.6(18) ?
C14' C12' H12B 109.8(18) ?
C13' C12' H12B 113.7(19) ?
C12' C13' H13D 109.5 ?
C12' C13' H13E 109.5 ?
H13D C13' H13E 109.5 ?
C12' C13' H13F 109.5 ?
H13D C13' H13F 109.5 ?
H13E C13' H13F 109.5 ?
C12' C14' H14D 109.5 ?
C12' C14' H14E 109.5 ?
H14D C14' H14E 109.5 ?
C12' C14' H14F 109.5 ?
H14D C14' H14F 109.5 ?
H14E C14' H14F 109.5 ?
O2' C15' C17' 107.4(3) ?
O2' C15' C16' 108.0(3) ?
C17' C15' C16' 114.4(4) ?
O2' C15' H15B 105.1(18) ?
C17' C15' H15B 106.1(17) ?
C16' C15' H15B 115.1(18) ?
C15' C16' H16D 109.5 ?
C15' C16' H16E 109.5 ?
H16D C16' H16E 109.5 ?
C15' C16' H16F 109.5 ?
H16D C16' H16F 109.5 ?
H16E C16' H16F 109.5 ?
C15' C17' H17D 109.5 ?
C15' C17' H17E 109.5 ?
H17D C17' H17E 109.5 ?
C15' C17' H17F 109.5 ?
H17D C17' H17F 109.5 ?
H17E C17' H17F 109.5 ?

loop_
_geom_bond_atom_site_label_1
_geom_bond_atom_site_label_2
_geom_bond_site_symmetry_2
_geom_bond_distance
_geom_bond_publ_flag
P1 O3 . 1.463(2) ?
P1 O2 . 1.570(2) ?
P1 O1 . 1.573(2) ?
P1 C11 . 1.798(3) ?
O1 C12 . 1.463(4) ?
O2 C15 . 1.479(3) ?
O4 C2 . 1.351(4) ?
O4 H4A . 0.80(4) ?
C1 C2 . 1.366(4) y
C1 C9 . 1.424(4) ?
C1 C11 . 1.515(4) ?
C2 C3 . 1.418(5) y
C3 C4 . 1.350(6) ?
C3 H3A . 0.87(4) ?
C4 C10 . 1.409(5) ?
C4 H4B . 0.91(4) ?
C5 C6 . 1.342(6) ?
C5 C10 . 1.403(5) ?
C5 H5A . 0.91(4) ?
C6 C7 . 1.409(6) ?
C6 H6A . 0.97(4) ?
C7 C8 . 1.344(5) ?
C7 H7A . 0.94(4) ?
C8 C9 . 1.416(5) ?
C8 H8A . 0.90(3) ?
C9 C10 . 1.419(4) ?
C11 H11A . 1.04(3) ?
C11 H11B . 0.93(3) ?
C12 C14 . 1.498(5) ?
C12 C13 . 1.507(4) ?
C12 H12A . 0.98(3) ?
C13 H13A . 0.9600 ?
C13 H13B . 0.9600 ?
C13 H13C . 0.9600 ?
C14 H14A . 0.9600 ?
C14 H14B . 0.9600 ?
C14 H14C . 0.9600 ?
C15 C16 . 1.488(5) ?
C15 C17 . 1.489(5) ?
C15 H15A . 1.07(3) ?
C16 H16A . 0.9600 ?
C16 H16B . 0.9600 ?
C16 H16C . 0.9600 ?
C17 H17A . 0.9600 ?
C17 H17B . 0.9600 ?
C17 H17C . 0.9600 ?
P1' O3' . 1.465(2) ?
P1' O1' . 1.559(2) ?
P1' O2' . 1.569(2) ?
P1' C11' . 1.793(3) ?
O1' C12' . 1.474(4) ?
O2' C15' . 1.480(3) ?
O4' C2' . 1.352(4) ?
O4' H4C . 0.89(4) ?
C1' C2' . 1.385(4) y
C1' C9' . 1.418(4) ?
C1' C11' . 1.512(4) ?
C2' C3' . 1.403(4) y
C3' C4' . 1.344(5) ?
C3' H3B . 1.02(3) ?
C4' C10' . 1.409(5) ?
C4' H4D . 0.92(4) ?
C5' C6' . 1.358(5) ?
C5' C10' . 1.425(5) ?
C5' H5B . 1.08(4) ?
C6' C7' . 1.402(5) ?
C6' H6B . 0.99(4) ?
C7' C8' . 1.353(5) ?
C7' H7B . 1.02(4) ?
C8' C9' . 1.415(5) ?
C8' H8B . 0.95(3) ?
C9' C10' . 1.419(4) ?
C11' H11C . 0.97(3) ?
C11' H11D . 0.97(3) ?
C12' C14' . 1.493(5) ?
C12' C13' . 1.501(5) ?
C12' H12B . 1.01(3) ?
C13' H13D . 0.9600 ?
C13' H13E . 0.9600 ?
C13' H13F . 0.9600 ?
C14' H14D . 0.9600 ?
C14' H14E . 0.9600 ?
C14' H14F . 0.9600 ?
C15' C17' . 1.484(5) ?
C15' C16' . 1.484(5) ?
C15' H15B . 1.03(3) ?
C16' H16D . 0.9600 ?
C16' H16E . 0.9600 ?
C16' H16F . 0.9600 ?
C17' H17D . 0.9600 ?
C17' H17E . 0.9600 ?
C17' H17F . 0.9600 ?

loop_
_geom_hbond_atom_site_label_D
_geom_hbond_atom_site_label_H
_geom_hbond_atom_site_label_A
_geom_hbond_site_symmetry_A
_geom_hbond_distance_DH
_geom_hbond_distance_HA
_geom_hbond_distance_DA
_geom_hbond_angle_DHA
O4 H4A O3' 2_656 0.80(4) 1.88(4) 2.683(3) 178(4)
O4' H4C O3 2_646 0.89(4) 1.80(4) 2.669(3) 166(3)
C3' H3B O3 2_646 1.02(3) 2.59(3) 3.318(5) 128(2)

loop_
_geom_torsion_atom_site_label_1
_geom_torsion_atom_site_label_2
_geom_torsion_atom_site_label_3
_geom_torsion_atom_site_label_4
_geom_torsion
_geom_torsion_publ_flag
O3 P1 O1 C12 -10.2(3) ?
O2 P1 O1 C12 115.2(2) ?
C11 P1 O1 C12 -137.9(2) ?
O3 P1 O2 C15 53.5(3) ?
O1 P1 O2 C15 -71.1(2) ?
C11 P1 O2 C15 -179.8(2) ?
C9 C1 C2 O4 -177.3(3) y
C11 C1 C2 O4 6.2(4) ?
C9 C1 C2 C3 2.9(4) ?
C11 C1 C2 C3 -173.7(3) ?
O4 C2 C3 C4 179.2(3) ?
C1 C2 C3 C4 -0.9(5) ?
C2 C3 C4 C10 -1.0(6) ?
C10 C5 C6 C7 -0.5(7) ?
C5 C6 C7 C8 1.2(7) ?
C6 C7 C8 C9 -0.4(6) ?
C7 C8 C9 C10 -1.0(5) ?
C7 C8 C9 C1 179.5(3) ?
C2 C1 C9 C8 176.5(3) ?
C11 C1 C9 C8 -7.1(4) ?
C2 C1 C9 C10 -2.9(4) ?
C11 C1 C9 C10 173.5(3) ?
C3 C4 C10 C5 -179.3(3) ?
C3 C4 C10 C9 0.9(5) ?
C6 C5 C10 C4 179.1(4) ?
C6 C5 C10 C9 -1.0(6) ?
C8 C9 C10 C4 -178.4(3) ?
C1 C9 C10 C4 1.1(4) ?
C8 C9 C10 C5 1.7(4) ?
C1 C9 C10 C5 -178.8(3) ?
C2 C1 C11 P1 88.2(3) y
C9 C1 C11 P1 -88.3(3) ?
O3 P1 C11 C1 -53.6(3) ?
O2 P1 C11 C1 -178.6(2) y
O1 P1 C11 C1 71.7(3) ?
P1 O1 C12 C14 -157.4(2) ?
P1 O1 C12 C13 80.7(3) ?
P1 O2 C15 C16 110.5(3) ?
P1 O2 C15 C17 -125.6(3) ?
O3' P1' O1' C12' 10.5(3) ?
O2' P1' O1' C12' -115.2(2) ?
C11' P1' O1' C12' 138.3(2) ?
O3' P1' O2' C15' -54.7(3) ?
O1' P1' O2' C15' 70.4(2) ?
C11' P1' O2' C15' 178.9(2) ?
C9' C1' C2' O4' 177.3(2) y
C11' C1' C2' O4' -4.9(4) ?
C9' C1' C2' C3' -2.3(4) ?
C11' C1' C2' C3' 175.4(3) ?
O4' C2' C3' C4' -179.8(3) ?
C1' C2' C3' C4' -0.2(5) ?
C2' C3' C4' C10' 1.3(5) ?
C10' C5' C6' C7' 0.8(6) ?
C5' C6' C7' C8' -0.9(6) ?
C6' C7' C8' C9' -0.1(6) ?
C7' C8' C9' C10' 1.0(5) ?
C7' C8' C9' C1' -177.6(3) ?
C2' C1' C9' C8' -177.9(3) ?
C11' C1' C9' C8' 4.5(4) ?
C2' C1' C9' C10' 3.6(4) ?
C11' C1' C9' C10' -174.0(3) ?
C3' C4' C10' C9' 0.1(5) ?
C3' C4' C10' C5' 180.0(3) ?
C8' C9' C10' C4' 178.9(3) ?
C1' C9' C10' C4' -2.5(4) ?
C8' C9' C10' C5' -1.1(4) ?
C1' C9' C10' C5' 177.6(3) ?
C6' C5' C10' C4' -179.7(4) ?
C6' C5' C10' C9' 0.2(5) ?
C2' C1' C11' P1' -88.6(3) y
C9' C1' C11' P1' 89.0(3) ?
O3' P1' C11' C1' 55.7(3) ?
O1' P1' C11' C1' -69.7(3) ?
O2' P1' C11' C1' -179.4(2) y
P1' O1' C12' C14' 153.4(2) ?
P1' O1' C12' C13' -83.6(3) ?
P1' O2' C15' C17' 119.7(3) ?
P1' O2' C15' C16' -116.4(3) ?

loop_
_cod_related_entry_id
_cod_related_entry_database
_cod_related_entry_code
1 ChemSpider 24732220
